data_7048949
loop_
_publ_author_name
'Yang, Yanjing'
'Ge, Xingxing'
'Guo, Lihua'
'Zhu, Teng'
'Tian, Zhenzhen'
'Zhang, Hairong'
'Du, Qing'
'Peng, Hongwei'
'Ma, Wenli'
'Liu, Zhe'

_publ_section_title
;
 Zwitterionic and cationic half-sandwich iridium(iii) ruthenium(ii)
 complexes bearing sulfonate groups: synthesis, characterization and their
 different biological activities.
;
_journal_issue 10
_journal_name_full 'Dalton transactions (Cambridge, England : 2003)'
_journal_page_first 3193
_journal_page_last 3197
_journal_paper_doi 10.1039/c9dt00259f
_journal_volume 48
_journal_year 2019
_chemical_formula_sum 'C35 H44 Cl Ir N2 O3 S'
_chemical_formula_weight 800.43
_space_group_IT_number 14
_space_group_name_Hall '-P 2yn'
_space_group_name_H-M_alt 'P 1 21/n 1'
_symmetry_cell_setting monoclinic
_symmetry_space_group_name_Hall '-P 2yn'
_symmetry_space_group_name_H-M 'P 1 21/n 1'
_atom_sites_solution_hydrogens geom
_atom_sites_solution_primary direct
_atom_sites_solution_secondary difmap
_audit_creation_method SHELXL-97
_audit_update_record
;
2018-08-28 deposited with the CCDC.
2019-02-08 downloaded from the CCDC.
;
_cell_angle_alpha 90.00
_cell_angle_beta 105.352(3)
_cell_angle_gamma 90.00
_cell_formula_units_Z 4
_cell_length_a 13.6458(12)
_cell_length_b 17.4382(15)
_cell_length_c 14.3952(14)
_cell_measurement_reflns_used 5204
_cell_measurement_temperature 298(2)
_cell_measurement_theta_max 27.404
_cell_measurement_theta_min 2.398
_cell_volume 3303.2(5)
_computing_cell_refinement 'Bruker SMART'
_computing_data_collection 'Bruker SMART'
_computing_data_reduction 'Bruker SAINT'
_computing_molecular_graphics 'Bruker SHELXTL'
_computing_publication_material 'Bruker SHELXTL'
_computing_structure_refinement 'SHELXL-97 (Sheldrick, 1997)'
_computing_structure_solution 'SHELXS-97 (Sheldrick, 1990)'
_diffrn_ambient_temperature 298(2)
_diffrn_measured_fraction_theta_full 0.997
_diffrn_measured_fraction_theta_max 0.997
_diffrn_measurement_device_type 'CCD area detector'
_diffrn_measurement_method 'phi and omega scans'
_diffrn_radiation_monochromator graphite
_diffrn_radiation_source 'fine-focus sealed tube'
_diffrn_radiation_type MoK\a
_diffrn_radiation_wavelength 0.71073
_diffrn_reflns_av_R_equivalents 0.0468
_diffrn_reflns_av_sigmaI/netI 0.0565
_diffrn_reflns_limit_h_max 16
_diffrn_reflns_limit_h_min -16
_diffrn_reflns_limit_k_max 19
_diffrn_reflns_limit_k_min -20
_diffrn_reflns_limit_l_max 17
_diffrn_reflns_limit_l_min -13
_diffrn_reflns_number 16189
_diffrn_reflns_theta_full 25.02
_diffrn_reflns_theta_max 25.02
_diffrn_reflns_theta_min 2.40
_exptl_absorpt_coefficient_mu 4.223
_exptl_absorpt_correction_T_max 0.2829
_exptl_absorpt_correction_T_min 0.2364
_exptl_absorpt_correction_type multi-scan
_exptl_absorpt_process_details sadabs
_exptl_crystal_colour red
_exptl_crystal_density_diffrn 1.610
_exptl_crystal_density_meas ?
_exptl_crystal_density_method 'not measured'
_exptl_crystal_description block
_exptl_crystal_F_000 1608
_exptl_crystal_size_max 0.48
_exptl_crystal_size_mid 0.45
_exptl_crystal_size_min 0.40
_refine_diff_density_max 1.930
_refine_diff_density_min -0.966
_refine_diff_density_rms 0.128
_refine_ls_extinction_method none
_refine_ls_goodness_of_fit_ref 1.014
_refine_ls_hydrogen_treatment mixed
_refine_ls_matrix_type full
_refine_ls_number_parameters 426
_refine_ls_number_reflns 5812
_refine_ls_number_restraints 0
_refine_ls_restrained_S_all 1.014
_refine_ls_R_factor_all 0.0598
_refine_ls_R_factor_gt 0.0349
_refine_ls_shift/su_max 0.001
_refine_ls_shift/su_mean 0.000
_refine_ls_structure_factor_coef Fsqd
_refine_ls_weighting_details 'calc w=1/[\s^2^(Fo^2^)+(0.0418P)^2^+0.3881P] where P=(Fo^2^+2Fc^2^)/3'
_refine_ls_weighting_scheme calc
_refine_ls_wR_factor_gt 0.0752
_refine_ls_wR_factor_ref 0.0845
_reflns_number_gt 4334
_reflns_number_total 5812
_reflns_threshold_expression >2sigma(I)
_cod_data_source_file c9dt00259f2.cif
_cod_data_source_block 180528c
_cod_depositor_comments
;
The following automatic conversions were performed:

'_symmetry_cell_setting' value 'Monoclinic' changed to 'monoclinic'
according to
/home/data/users/saulius/crontab/automatic-downloads/rss-feeds/RSC/lib/dictionaries/cif_core.dic
dictionary named 'cif_core.dic' version 2.4.2 from 2011-04-26.

'_exptl_crystal_density_meas' value 'not measured' was changed to '?'
- the value is perceived as not measured.

Automatic conversion script
Id: cif_fix_values 4973 2017-02-22 13:04:09Z antanas 

 Adding full bibliography for 7048949--7048950.cif.
;
_cod_original_sg_symbol_H-M P2(1)/n
_cod_database_code 7048949

loop_
_symmetry_equiv_pos_as_xyz
'x, y, z'
'-x+1/2, y+1/2, -z+1/2'
'-x, -y, -z'
'x-1/2, -y-1/2, z-1/2'

loop_
_atom_site_label
_atom_site_type_symbol
_atom_site_fract_x
_atom_site_fract_y
_atom_site_fract_z
_atom_site_U_iso_or_equiv
_atom_site_adp_type
_atom_site_occupancy
_atom_site_symmetry_multiplicity
_atom_site_calc_flag
_atom_site_refinement_flags
_atom_site_disorder_assembly
_atom_site_disorder_group
Ir1 Ir 0.444072(16) 0.172652(12) 0.610531(15) 0.02497(9) Uani 1 1 d . . .
S1 S 0.50181(12) 0.59573(10) 0.73350(11) 0.0387(4) Uani 1 1 d . . .
Cl1 Cl 0.48146(14) 0.04259(9) 0.66514(12) 0.0505(5) Uani 1 1 d . . .
N1 N 0.3049(3) 0.1221(3) 0.5391(3) 0.0273(11) Uani 1 1 d . . .
N2 N 0.3508(3) 0.1915(2) 0.7058(3) 0.0248(11) Uani 1 1 d . . .
O1 O 0.480(3) 0.5245(18) 0.776(3) 0.058(7) Uani 0.70(14) 1 d P A 1
O2 O 0.5987(16) 0.597(4) 0.7145(13) 0.064(10) Uani 0.70(14) 1 d P A 1
O3 O 0.478(4) 0.6618(19) 0.7854(12) 0.061(8) Uani 0.70(14) 1 d P A 1
O1' O 0.458(6) 0.549(8) 0.789(4) 0.058(17) Uani 0.30(14) 1 d P A 2
O2' O 0.523(11) 0.672(3) 0.773(5) 0.07(2) Uani 0.30(14) 1 d P A 2
O3' O 0.595(5) 0.559(7) 0.719(4) 0.054(15) Uani 0.30(14) 1 d P A 2
C1 C 0.2611(4) 0.1615(3) 0.6783(4) 0.0320(14) Uani 1 1 d . . .
H1 H 0.2156 0.1659 0.7159 0.038 Uiso 1 1 calc R . .
C2 C 0.2334(4) 0.1209(3) 0.5879(4) 0.0324(14) Uani 1 1 d . . .
C3 C 0.1408(5) 0.0851(4) 0.5533(4) 0.0424(16) Uani 1 1 d . . .
H3 H 0.0927 0.0849 0.5885 0.051 Uiso 1 1 calc R . .
C4 C 0.1217(5) 0.0490(4) 0.4636(4) 0.0443(17) Uani 1 1 d . . .
H4 H 0.0588 0.0267 0.4364 0.053 Uiso 1 1 calc R . .
C5 C 0.1961(5) 0.0468(4) 0.4163(4) 0.0402(16) Uani 1 1 d . . .
H5 H 0.1852 0.0211 0.3578 0.048 Uiso 1 1 calc R . .
C6 C 0.2866(5) 0.0825(3) 0.4555(4) 0.0359(15) Uani 1 1 d . . .
H6 H 0.3375 0.0795 0.4236 0.043 Uiso 1 1 calc R . .
C7 C 0.3699(4) 0.2384(3) 0.7933(4) 0.0290(14) Uani 1 1 d . . .
C8 C 0.3171(4) 0.3066(3) 0.7931(4) 0.0304(14) Uani 1 1 d . . .
C9 C 0.3372(5) 0.3472(4) 0.8806(4) 0.0406(16) Uani 1 1 d . . .
H9 H 0.3027 0.3929 0.8830 0.049 Uiso 1 1 calc R . .
C10 C 0.4055(5) 0.3219(4) 0.9618(4) 0.0436(17) Uani 1 1 d . . .
H10 H 0.4166 0.3498 1.0188 0.052 Uiso 1 1 calc R . .
C11 C 0.4571(5) 0.2560(4) 0.9593(4) 0.0420(17) Uani 1 1 d . . .
H11 H 0.5039 0.2396 1.0152 0.050 Uiso 1 1 calc R . .
C12 C 0.4428(4) 0.2114(4) 0.8757(4) 0.0334(14) Uani 1 1 d . . .
C13 C 0.2413(5) 0.3416(3) 0.7065(4) 0.0344(15) Uani 1 1 d . . .
H13 H 0.2454 0.3133 0.6488 0.041 Uiso 1 1 calc R . .
C14 C 0.2644(5) 0.4254(4) 0.6926(5) 0.0488(18) Uani 1 1 d . . .
H14A H 0.2260 0.4421 0.6300 0.073 Uiso 1 1 calc R . .
H14B H 0.3357 0.4313 0.6979 0.073 Uiso 1 1 calc R . .
H14C H 0.2463 0.4558 0.7411 0.073 Uiso 1 1 calc R . .
C15 C 0.1337(5) 0.3349(4) 0.7162(5) 0.0493(19) Uani 1 1 d . . .
H15A H 0.1177 0.2818 0.7222 0.074 Uiso 1 1 calc R . .
H15B H 0.0872 0.3562 0.6601 0.074 Uiso 1 1 calc R . .
H15C H 0.1282 0.3623 0.7724 0.074 Uiso 1 1 calc R . .
C16 C 0.4955(5) 0.1361(4) 0.8774(5) 0.0460(17) Uani 1 1 d . . .
H16 H 0.4996 0.1260 0.8116 0.055 Uiso 1 1 calc R . .
C17 C 0.4314(6) 0.0717(4) 0.9043(6) 0.079(3) Uani 1 1 d . . .
H17A H 0.4318 0.0767 0.9708 0.119 Uiso 1 1 calc R . .
H17B H 0.4596 0.0229 0.8943 0.119 Uiso 1 1 calc R . .
H17C H 0.3629 0.0753 0.8647 0.119 Uiso 1 1 calc R . .
C18 C 0.6024(5) 0.1326(5) 0.9417(5) 0.075(3) Uani 1 1 d . . .
H18A H 0.6404 0.1758 0.9288 0.113 Uiso 1 1 calc R . .
H18B H 0.6344 0.0861 0.9293 0.113 Uiso 1 1 calc R . .
H18C H 0.6006 0.1337 1.0079 0.113 Uiso 1 1 calc R . .
C19 C 0.4917(4) 0.2168(4) 0.4876(4) 0.0327(14) Uani 1 1 d . . .
C20 C 0.4628(4) 0.2788(3) 0.5402(4) 0.0305(14) Uani 1 1 d . . .
C21 C 0.5314(4) 0.2787(3) 0.6345(4) 0.0316(14) Uani 1 1 d . . .
C22 C 0.5983(4) 0.2160(4) 0.6418(4) 0.0365(15) Uani 1 1 d . . .
C23 C 0.5738(4) 0.1769(3) 0.5496(4) 0.0342(14) Uani 1 1 d . . .
C24 C 0.4455(6) 0.1999(4) 0.3831(4) 0.055(2) Uani 1 1 d . . .
H24A H 0.4653 0.1494 0.3685 0.082 Uiso 1 1 calc R . .
H24B H 0.4689 0.2369 0.3445 0.082 Uiso 1 1 calc R . .
H24C H 0.3728 0.2025 0.3695 0.082 Uiso 1 1 calc R . .
C25 C 0.3820(5) 0.3367(4) 0.4982(5) 0.0467(18) Uani 1 1 d . . .
H25A H 0.3631 0.3632 0.5493 0.070 Uiso 1 1 calc R . .
H25B H 0.3236 0.3112 0.4582 0.070 Uiso 1 1 calc R . .
H25C H 0.4076 0.3729 0.4601 0.070 Uiso 1 1 calc R . .
C26 C 0.5370(5) 0.3383(4) 0.7107(5) 0.0491(19) Uani 1 1 d . . .
H26A H 0.5817 0.3789 0.7026 0.074 Uiso 1 1 calc R . .
H26B H 0.5627 0.3155 0.7732 0.074 Uiso 1 1 calc R . .
H26C H 0.4704 0.3588 0.7053 0.074 Uiso 1 1 calc R . .
C27 C 0.6868(5) 0.1948(5) 0.7246(6) 0.066(2) Uani 1 1 d . . .
H27A H 0.7489 0.2105 0.7108 0.098 Uiso 1 1 calc R . .
H27B H 0.6878 0.1403 0.7340 0.098 Uiso 1 1 calc R . .
H27C H 0.6805 0.2200 0.7820 0.098 Uiso 1 1 calc R . .
C28 C 0.6313(6) 0.1113(4) 0.5232(6) 0.068(2) Uani 1 1 d . . .
H28A H 0.5926 0.0892 0.4637 0.102 Uiso 1 1 calc R . .
H28B H 0.6429 0.0733 0.5732 0.102 Uiso 1 1 calc R . .
H28C H 0.6953 0.1293 0.5158 0.102 Uiso 1 1 calc R . .
C29 C 0.4113(4) 0.6007(4) 0.6183(4) 0.0337(15) Uani 1 1 d . A .
C30 C 0.4071(5) 0.5431(4) 0.5534(4) 0.0409(16) Uani 1 1 d . . .
H30 H 0.4516 0.5019 0.5695 0.049 Uiso 1 1 calc R A .
C31 C 0.3376(5) 0.5451(4) 0.4637(5) 0.0513(19) Uani 1 1 d . A .
H31 H 0.3357 0.5052 0.4203 0.062 Uiso 1 1 calc R . .
C32 C 0.2716(5) 0.6055(4) 0.4386(5) 0.0465(18) Uani 1 1 d . . .
C33 C 0.2764(5) 0.6641(4) 0.5034(5) 0.0493(18) Uani 1 1 d . A .
H33 H 0.2321 0.7054 0.4871 0.059 Uiso 1 1 calc R . .
C34 C 0.3464(5) 0.6624(4) 0.5924(5) 0.0425(17) Uani 1 1 d . . .
H34 H 0.3499 0.7030 0.6351 0.051 Uiso 1 1 calc R A .
C35 C 0.1923(6) 0.6052(5) 0.3413(5) 0.080(3) Uani 1 1 d . A .
H35A H 0.2224 0.5857 0.2928 0.119 Uiso 1 1 calc R . .
H35B H 0.1685 0.6565 0.3249 0.119 Uiso 1 1 calc R . .
H35C H 0.1363 0.5731 0.3449 0.119 Uiso 1 1 calc R . .

loop_
_atom_site_aniso_label
_atom_site_aniso_U_11
_atom_site_aniso_U_22
_atom_site_aniso_U_33
_atom_site_aniso_U_23
_atom_site_aniso_U_13
_atom_site_aniso_U_12
Ir1 0.02183(13) 0.02618(14) 0.02316(13) -0.00260(11) -0.00061(9) -0.00153(11)
S1 0.0401(9) 0.0442(11) 0.0286(8) 0.0034(8) 0.0035(7) 0.0007(8)
Cl1 0.0637(11) 0.0306(9) 0.0482(10) 0.0026(8) -0.0009(9) 0.0064(8)
N1 0.026(3) 0.025(3) 0.025(3) -0.006(2) -0.004(2) -0.006(2)
N2 0.024(2) 0.029(3) 0.018(2) 0.0000(19) 0.001(2) -0.001(2)
O1 0.069(12) 0.041(10) 0.052(11) 0.021(7) -0.008(8) 0.002(7)
O2 0.037(6) 0.10(3) 0.048(6) 0.004(9) 0.005(4) -0.012(10)
O3 0.066(16) 0.067(9) 0.040(5) -0.013(5) -0.001(7) 0.010(10)
O1' 0.06(2) 0.07(5) 0.042(13) 0.01(2) 0.018(14) -0.01(2)
O2' 0.07(4) 0.056(15) 0.056(18) -0.007(12) -0.01(2) -0.001(19)
O3' 0.061(16) 0.06(3) 0.035(13) -0.007(16) 0.002(11) 0.018(19)
C1 0.028(3) 0.040(4) 0.028(3) -0.005(3) 0.006(3) -0.002(3)
C2 0.028(3) 0.030(4) 0.033(3) -0.001(3) -0.002(3) -0.007(3)
C3 0.032(3) 0.052(4) 0.040(4) -0.012(3) 0.004(3) -0.015(3)
C4 0.038(4) 0.044(4) 0.041(4) -0.011(3) -0.007(3) -0.011(3)
C5 0.045(4) 0.039(4) 0.028(3) -0.007(3) -0.007(3) -0.005(3)
C6 0.040(4) 0.037(4) 0.027(3) -0.007(3) 0.000(3) -0.007(3)
C7 0.029(3) 0.034(4) 0.022(3) -0.002(3) 0.004(3) -0.010(3)
C8 0.029(3) 0.034(4) 0.027(3) -0.006(3) 0.007(3) -0.007(3)
C9 0.049(4) 0.040(4) 0.034(4) -0.011(3) 0.012(3) -0.008(3)
C10 0.048(4) 0.052(5) 0.028(3) -0.014(3) 0.005(3) -0.014(4)
C11 0.042(4) 0.053(5) 0.024(3) -0.003(3) -0.003(3) -0.016(4)
C12 0.030(3) 0.039(4) 0.027(3) -0.002(3) 0.001(3) -0.008(3)
C13 0.039(4) 0.040(4) 0.026(3) 0.000(3) 0.011(3) 0.000(3)
C14 0.049(4) 0.042(4) 0.054(4) 0.001(3) 0.012(4) 0.002(3)
C15 0.029(3) 0.068(5) 0.046(4) 0.009(4) 0.002(3) 0.001(3)
C16 0.045(4) 0.055(5) 0.031(4) 0.000(3) -0.002(3) 0.003(4)
C17 0.079(6) 0.048(5) 0.103(7) 0.019(5) 0.011(5) 0.005(5)
C18 0.049(5) 0.109(7) 0.056(5) 0.004(5) -0.006(4) 0.028(5)
C19 0.031(3) 0.039(4) 0.031(3) -0.003(3) 0.013(3) -0.008(3)
C20 0.023(3) 0.031(4) 0.039(3) 0.001(3) 0.012(3) -0.005(3)
C21 0.032(3) 0.030(4) 0.035(3) -0.007(3) 0.014(3) -0.009(3)
C22 0.024(3) 0.046(4) 0.038(4) 0.000(3) 0.005(3) -0.011(3)
C23 0.029(3) 0.034(4) 0.045(4) -0.004(3) 0.019(3) -0.002(3)
C24 0.064(5) 0.072(5) 0.030(4) -0.008(4) 0.015(4) -0.026(4)
C25 0.045(4) 0.045(4) 0.051(4) 0.013(3) 0.016(3) 0.002(3)
C26 0.051(4) 0.052(5) 0.048(4) -0.015(3) 0.019(4) -0.021(4)
C27 0.036(4) 0.079(6) 0.067(5) 0.007(4) -0.011(4) -0.007(4)
C28 0.057(5) 0.058(5) 0.095(6) -0.020(5) 0.029(5) 0.010(4)
C29 0.033(3) 0.038(4) 0.030(3) -0.001(3) 0.008(3) -0.003(3)
C30 0.042(4) 0.038(4) 0.038(4) 0.005(3) 0.002(3) 0.004(3)
C31 0.062(5) 0.048(5) 0.042(4) -0.004(3) 0.010(4) 0.000(4)
C32 0.038(4) 0.059(5) 0.039(4) 0.005(4) 0.004(3) -0.004(4)
C33 0.038(4) 0.056(5) 0.051(4) 0.007(4) 0.007(3) 0.010(3)
C34 0.042(4) 0.050(5) 0.037(4) 0.000(3) 0.013(3) 0.008(3)
C35 0.064(5) 0.108(8) 0.049(5) 0.013(5) -0.016(4) -0.004(5)

loop_
_atom_type_symbol
_atom_type_description
_atom_type_scat_dispersion_real
_atom_type_scat_dispersion_imag
_atom_type_scat_source
C C 0.0033 0.0016 'International Tables Vol C Tables 4.2.6.8 and 6.1.1.4'
H H 0.0000 0.0000 'International Tables Vol C Tables 4.2.6.8 and 6.1.1.4'
N N 0.0061 0.0033 'International Tables Vol C Tables 4.2.6.8 and 6.1.1.4'
O O 0.0106 0.0060 'International Tables Vol C Tables 4.2.6.8 and 6.1.1.4'
S S 0.1246 0.1234 'International Tables Vol C Tables 4.2.6.8 and 6.1.1.4'
Cl Cl 0.1484 0.1585 'International Tables Vol C Tables 4.2.6.8 and 6.1.1.4'
Ir Ir -1.4442 7.9887 'International Tables Vol C Tables 4.2.6.8 and 6.1.1.4'

loop_
_geom_angle_atom_site_label_1
_geom_angle_atom_site_label_2
_geom_angle_atom_site_label_3
_geom_angle
N1 Ir1 N2 76.28(17)
N1 Ir1 C20 109.55(19)
N2 Ir1 C20 109.57(19)
N1 Ir1 C22 161.9(2)
N2 Ir1 C22 121.7(2)
C20 Ir1 C22 64.5(2)
N1 Ir1 C23 123.0(2)
N2 Ir1 C23 160.7(2)
C20 Ir1 C23 64.6(2)
C22 Ir1 C23 39.0(2)
N1 Ir1 C21 145.1(2)
N2 Ir1 C21 99.34(19)
C20 Ir1 C21 38.5(2)
C22 Ir1 C21 37.9(2)
C23 Ir1 C21 64.2(2)
N1 Ir1 C19 100.2(2)
N2 Ir1 C19 145.6(2)
C20 Ir1 C19 38.6(2)
C22 Ir1 C19 64.1(2)
C23 Ir1 C19 37.9(2)
C21 Ir1 C19 63.9(2)
N1 Ir1 Cl1 81.40(13)
N2 Ir1 Cl1 92.66(12)
C20 Ir1 Cl1 156.83(16)
C22 Ir1 Cl1 98.63(18)
C23 Ir1 Cl1 92.25(17)
C21 Ir1 Cl1 133.46(16)
C19 Ir1 Cl1 120.93(17)
O1' S1 O2 133(3)
O1' S1 O2' 113(3)
O2 S1 O2' 88(4)
O1' S1 O1 23(4)
O2 S1 O1 113.3(13)
O2' S1 O1 131(3)
O1' S1 O3 89(4)
O2 S1 O3 116.1(8)
O2' S1 O3 28(4)
O1 S1 O3 111.0(10)
O1' S1 O3' 110(2)
O2 S1 O3' 26(2)
O2' S1 O3' 111(3)
O1 S1 O3' 88(3)
O3 S1 O3' 137(2)
O1' S1 C29 105(3)
O2 S1 C29 105.7(8)
O2' S1 C29 110.0(17)
O1 S1 C29 105.4(11)
O3 S1 C29 104.0(10)
O3' S1 C29 107.1(16)
C2 N1 C6 118.0(5)
C2 N1 Ir1 116.0(3)
C6 N1 Ir1 125.4(4)
C1 N2 C7 115.3(5)
C1 N2 Ir1 114.8(4)
C7 N2 Ir1 129.7(3)
N2 C1 C2 118.5(5)
N2 C1 H1 120.8
C2 C1 H1 120.8
N1 C2 C3 122.7(5)
N1 C2 C1 114.3(5)
C3 C2 C1 123.1(6)
C2 C3 C4 117.9(6)
C2 C3 H3 121.1
C4 C3 H3 121.1
C5 C4 C3 119.5(6)
C5 C4 H4 120.2
C3 C4 H4 120.2
C4 C5 C6 119.5(6)
C4 C5 H5 120.3
C6 C5 H5 120.3
N1 C6 C5 122.3(6)
N1 C6 H6 118.9
C5 C6 H6 118.9
C8 C7 C12 122.5(5)
C8 C7 N2 120.1(5)
C12 C7 N2 117.5(5)
C7 C8 C9 116.7(5)
C7 C8 C13 125.8(5)
C9 C8 C13 117.4(5)
C10 C9 C8 122.2(6)
C10 C9 H9 118.9
C8 C9 H9 118.9
C11 C10 C9 119.7(6)
C11 C10 H10 120.2
C9 C10 H10 120.2
C10 C11 C12 122.6(6)
C10 C11 H11 118.7
C12 C11 H11 118.7
C11 C12 C7 116.3(6)
C11 C12 C16 121.1(5)
C7 C12 C16 122.4(5)
C15 C13 C14 109.1(5)
C15 C13 C8 111.0(5)
C14 C13 C8 112.0(5)
C15 C13 H13 108.2
C14 C13 H13 108.2
C8 C13 H13 108.2
C13 C14 H14A 109.5
C13 C14 H14B 109.5
H14A C14 H14B 109.5
C13 C14 H14C 109.5
H14A C14 H14C 109.5
H14B C14 H14C 109.5
C13 C15 H15A 109.5
C13 C15 H15B 109.5
H15A C15 H15B 109.5
C13 C15 H15C 109.5
H15A C15 H15C 109.5
H15B C15 H15C 109.5
C12 C16 C18 115.4(6)
C12 C16 C17 110.0(6)
C18 C16 C17 109.8(6)
C12 C16 H16 107.1
C18 C16 H16 107.1
C17 C16 H16 107.1
C16 C17 H17A 109.5
C16 C17 H17B 109.5
H17A C17 H17B 109.5
C16 C17 H17C 109.5
H17A C17 H17C 109.5
H17B C17 H17C 109.5
C16 C18 H18A 109.5
C16 C18 H18B 109.5
H18A C18 H18B 109.5
C16 C18 H18C 109.5
H18A C18 H18C 109.5
H18B C18 H18C 109.5
C23 C19 C20 108.7(5)
C23 C19 C24 126.0(6)
C20 C19 C24 125.2(6)
C23 C19 Ir1 70.8(3)
C20 C19 Ir1 69.8(3)
C24 C19 Ir1 127.5(4)
C21 C20 C19 107.3(5)
C21 C20 C25 127.6(6)
C19 C20 C25 124.8(5)
C21 C20 Ir1 71.5(3)
C19 C20 Ir1 71.6(3)
C25 C20 Ir1 127.0(4)
C22 C21 C20 108.7(5)
C22 C21 C26 125.2(6)
C20 C21 C26 126.0(6)
C22 C21 Ir1 70.7(3)
C20 C21 Ir1 70.0(3)
C26 C21 Ir1 128.7(4)
C21 C22 C23 107.9(5)
C21 C22 C27 128.2(6)
C23 C22 C27 123.6(6)
C21 C22 Ir1 71.4(3)
C23 C22 Ir1 70.8(3)
C27 C22 Ir1 127.7(5)
C19 C23 C22 107.4(5)
C19 C23 C28 126.7(6)
C22 C23 C28 125.7(6)
C19 C23 Ir1 71.3(3)
C22 C23 Ir1 70.2(3)
C28 C23 Ir1 128.0(5)
C19 C24 H24A 109.5
C19 C24 H24B 109.5
H24A C24 H24B 109.5
C19 C24 H24C 109.5
H24A C24 H24C 109.5
H24B C24 H24C 109.5
C20 C25 H25A 109.5
C20 C25 H25B 109.5
H25A C25 H25B 109.5
C20 C25 H25C 109.5
H25A C25 H25C 109.5
H25B C25 H25C 109.5
C21 C26 H26A 109.5
C21 C26 H26B 109.5
H26A C26 H26B 109.5
C21 C26 H26C 109.5
H26A C26 H26C 109.5
H26B C26 H26C 109.5
C22 C27 H27A 109.5
C22 C27 H27B 109.5
H27A C27 H27B 109.5
C22 C27 H27C 109.5
H27A C27 H27C 109.5
H27B C27 H27C 109.5
C23 C28 H28A 109.5
C23 C28 H28B 109.5
H28A C28 H28B 109.5
C23 C28 H28C 109.5
H28A C28 H28C 109.5
H28B C28 H28C 109.5
C30 C29 C34 118.8(6)
C30 C29 S1 119.6(5)
C34 C29 S1 121.6(5)
C29 C30 C31 121.0(6)
C29 C30 H30 119.5
C31 C30 H30 119.5
C32 C31 C30 120.3(7)
C32 C31 H31 119.9
C30 C31 H31 119.9
C31 C32 C33 118.9(6)
C31 C32 C35 119.7(7)
C33 C32 C35 121.4(7)
C32 C33 C34 120.7(6)
C32 C33 H33 119.6
C34 C33 H33 119.6
C29 C34 C33 120.3(6)
C29 C34 H34 119.9
C33 C34 H34 119.9
C32 C35 H35A 109.5
C32 C35 H35B 109.5
H35A C35 H35B 109.5
C32 C35 H35C 109.5
H35A C35 H35C 109.5
H35B C35 H35C 109.5

loop_
_geom_bond_atom_site_label_1
_geom_bond_atom_site_label_2
_geom_bond_distance
Ir1 N1 2.100(4)
Ir1 N2 2.129(4)
Ir1 C20 2.157(6)
Ir1 C22 2.168(5)
Ir1 C23 2.175(6)
Ir1 C21 2.176(6)
Ir1 C19 2.181(6)
Ir1 Cl1 2.4104(16)
S1 O1' 1.37(8)
S1 O2 1.42(2)
S1 O2' 1.44(4)
S1 O1 1.45(3)
S1 O3 1.458(17)
S1 O3' 1.49(4)
S1 C29 1.788(6)
N1 C2 1.345(7)
N1 C6 1.352(7)
N2 C1 1.293(7)
N2 C7 1.467(7)
C1 C2 1.441(8)
C1 H1 0.9300
C2 C3 1.378(8)
C3 C4 1.397(8)
C3 H3 0.9300
C4 C5 1.364(8)
C4 H4 0.9300
C5 C6 1.366(8)
C5 H5 0.9300
C6 H6 0.9300
C7 C8 1.390(8)
C7 C12 1.412(7)
C8 C9 1.408(8)
C8 C13 1.521(8)
C9 C10 1.361(9)
C9 H9 0.9300
C10 C11 1.354(9)
C10 H10 0.9300
C11 C12 1.402(8)
C11 H11 0.9300
C12 C16 1.494(9)
C13 C15 1.515(8)
C13 C14 1.519(8)
C13 H13 0.9800
C14 H14A 0.9600
C14 H14B 0.9600
C14 H14C 0.9600
C15 H15A 0.9600
C15 H15B 0.9600
C15 H15C 0.9600
C16 C18 1.507(9)
C16 C17 1.535(10)
C16 H16 0.9800
C17 H17A 0.9600
C17 H17B 0.9600
C17 H17C 0.9600
C18 H18A 0.9600
C18 H18B 0.9600
C18 H18C 0.9600
C19 C23 1.416(8)
C19 C20 1.434(8)
C19 C24 1.498(8)
C20 C21 1.430(8)
C20 C25 1.500(8)
C21 C22 1.411(8)
C21 C26 1.500(8)
C22 C23 1.450(8)
C22 C27 1.501(8)
C23 C28 1.492(8)
C24 H24A 0.9600
C24 H24B 0.9600
C24 H24C 0.9600
C25 H25A 0.9600
C25 H25B 0.9600
C25 H25C 0.9600
C26 H26A 0.9600
C26 H26B 0.9600
C26 H26C 0.9600
C27 H27A 0.9600
C27 H27B 0.9600
C27 H27C 0.9600
C28 H28A 0.9600
C28 H28B 0.9600
C28 H28C 0.9600
C29 C30 1.362(8)
C29 C34 1.381(8)
C30 C31 1.385(9)
C30 H30 0.9300
C31 C32 1.371(9)
C31 H31 0.9300
C32 C33 1.373(9)
C32 C35 1.527(9)
C33 C34 1.381(9)
C33 H33 0.9300
C34 H34 0.9300
C35 H35A 0.9600
C35 H35B 0.9600
C35 H35C 0.9600

loop_
_geom_torsion_atom_site_label_1
_geom_torsion_atom_site_label_2
_geom_torsion_atom_site_label_3
_geom_torsion_atom_site_label_4
_geom_torsion
N2 Ir1 N1 C2 -4.8(4)
C20 Ir1 N1 C2 -111.0(4)
C22 Ir1 N1 C2 -178.5(6)
C23 Ir1 N1 C2 177.2(4)
C21 Ir1 N1 C2 -91.5(5)
C19 Ir1 N1 C2 -149.9(4)
Cl1 Ir1 N1 C2 90.1(4)
N2 Ir1 N1 C6 -175.6(5)
C20 Ir1 N1 C6 78.2(5)
C22 Ir1 N1 C6 10.8(9)
C23 Ir1 N1 C6 6.4(6)
C21 Ir1 N1 C6 97.7(5)
C19 Ir1 N1 C6 39.4(5)
Cl1 Ir1 N1 C6 -80.7(5)
N1 Ir1 N2 C1 3.2(4)
C20 Ir1 N2 C1 109.4(4)
C22 Ir1 N2 C1 -179.1(4)
C23 Ir1 N2 C1 178.1(6)
C21 Ir1 N2 C1 147.8(4)
C19 Ir1 N2 C1 91.1(5)
Cl1 Ir1 N2 C1 -77.3(4)
N1 Ir1 N2 C7 -171.3(5)
C20 Ir1 N2 C7 -65.1(5)
C22 Ir1 N2 C7 6.4(5)
C23 Ir1 N2 C7 3.7(9)
C21 Ir1 N2 C7 -26.6(5)
C19 Ir1 N2 C7 -83.3(5)
Cl1 Ir1 N2 C7 108.3(4)
C7 N2 C1 C2 174.0(5)
Ir1 N2 C1 C2 -1.2(7)
C6 N1 C2 C3 -4.0(9)
Ir1 N1 C2 C3 -175.4(5)
C6 N1 C2 C1 177.2(5)
Ir1 N1 C2 C1 5.7(6)
N2 C1 C2 N1 -2.9(8)
N2 C1 C2 C3 178.2(6)
N1 C2 C3 C4 -0.2(9)
C1 C2 C3 C4 178.6(6)
C2 C3 C4 C5 3.5(10)
C3 C4 C5 C6 -2.6(10)
C2 N1 C6 C5 4.9(9)
Ir1 N1 C6 C5 175.5(4)
C4 C5 C6 N1 -1.7(10)
C1 N2 C7 C8 -66.1(7)
Ir1 N2 C7 C8 108.3(5)
C1 N2 C7 C12 113.8(6)
Ir1 N2 C7 C12 -71.8(6)
C12 C7 C8 C9 -1.9(8)
N2 C7 C8 C9 178.0(5)
C12 C7 C8 C13 176.9(5)
N2 C7 C8 C13 -3.2(9)
C7 C8 C9 C10 0.5(9)
C13 C8 C9 C10 -178.4(6)
C8 C9 C10 C11 0.7(10)
C9 C10 C11 C12 -0.6(10)
C10 C11 C12 C7 -0.7(9)
C10 C11 C12 C16 -175.5(6)
C8 C7 C12 C11 2.0(8)
N2 C7 C12 C11 -177.9(5)
C8 C7 C12 C16 176.7(6)
N2 C7 C12 C16 -3.2(8)
C7 C8 C13 C15 108.3(7)
C9 C8 C13 C15 -72.9(7)
C7 C8 C13 C14 -129.5(6)
C9 C8 C13 C14 49.3(7)
C11 C12 C16 C18 -36.9(9)
C7 C12 C16 C18 148.6(6)
C11 C12 C16 C17 88.0(7)
C7 C12 C16 C17 -86.5(7)
N1 Ir1 C19 C23 -132.0(3)
N2 Ir1 C19 C23 147.5(3)
C20 Ir1 C19 C23 119.3(5)
C22 Ir1 C19 C23 38.5(3)
C21 Ir1 C19 C23 80.8(4)
Cl1 Ir1 C19 C23 -46.0(4)
N1 Ir1 C19 C20 108.7(3)
N2 Ir1 C19 C20 28.2(5)
C22 Ir1 C19 C20 -80.8(4)
C23 Ir1 C19 C20 -119.3(5)
C21 Ir1 C19 C20 -38.5(3)
Cl1 Ir1 C19 C20 -165.3(3)
N1 Ir1 C19 C24 -10.8(6)
N2 Ir1 C19 C24 -91.3(7)
C20 Ir1 C19 C24 -119.5(7)
C22 Ir1 C19 C24 159.7(7)
C23 Ir1 C19 C24 121.2(7)
C21 Ir1 C19 C24 -158.0(7)
Cl1 Ir1 C19 C24 75.2(6)
C23 C19 C20 C21 2.6(6)
C24 C19 C20 C21 -174.8(5)
Ir1 C19 C20 C21 63.0(4)
C23 C19 C20 C25 176.8(5)
C24 C19 C20 C25 -0.5(9)
Ir1 C19 C20 C25 -122.8(6)
C23 C19 C20 Ir1 -60.4(4)
C24 C19 C20 Ir1 122.2(6)
N1 Ir1 C20 C21 162.1(3)
N2 Ir1 C20 C21 80.2(3)
C22 Ir1 C20 C21 -36.4(3)
C23 Ir1 C20 C21 -79.8(3)
C19 Ir1 C20 C21 -116.2(5)
Cl1 Ir1 C20 C21 -82.6(5)
N1 Ir1 C20 C19 -81.7(3)
N2 Ir1 C20 C19 -163.6(3)
C22 Ir1 C20 C19 79.8(4)
C23 Ir1 C20 C19 36.4(3)
C21 Ir1 C20 C19 116.2(5)
Cl1 Ir1 C20 C19 33.6(6)
N1 Ir1 C20 C25 38.5(6)
N2 Ir1 C20 C25 -43.4(6)
C22 Ir1 C20 C25 -160.0(6)
C23 Ir1 C20 C25 156.6(6)
C21 Ir1 C20 C25 -123.6(7)
C19 Ir1 C20 C25 120.2(7)
Cl1 Ir1 C20 C25 153.8(4)
C19 C20 C21 C22 -2.7(6)
C25 C20 C21 C22 -176.7(6)
Ir1 C20 C21 C22 60.4(4)
C19 C20 C21 C26 173.0(6)
C25 C20 C21 C26 -1.0(9)
Ir1 C20 C21 C26 -123.9(6)
C19 C20 C21 Ir1 -63.1(4)
C25 C20 C21 Ir1 122.9(6)
N1 Ir1 C21 C22 -149.6(4)
N2 Ir1 C21 C22 131.0(3)
C20 Ir1 C21 C22 -119.2(5)
C23 Ir1 C21 C22 -38.3(3)
C19 Ir1 C21 C22 -80.7(4)
Cl1 Ir1 C21 C22 28.2(4)
N1 Ir1 C21 C20 -30.4(5)
N2 Ir1 C21 C20 -109.8(3)
C22 Ir1 C21 C20 119.2(5)
C23 Ir1 C21 C20 80.9(4)
C19 Ir1 C21 C20 38.5(3)
Cl1 Ir1 C21 C20 147.5(3)
N1 Ir1 C21 C26 90.2(6)
N2 Ir1 C21 C26 10.9(6)
C20 Ir1 C21 C26 120.7(7)
C22 Ir1 C21 C26 -120.1(7)
C23 Ir1 C21 C26 -158.4(7)
C19 Ir1 C21 C26 159.2(6)
Cl1 Ir1 C21 C26 -91.9(6)
C20 C21 C22 C23 1.7(6)
C26 C21 C22 C23 -174.0(6)
Ir1 C21 C22 C23 61.7(4)
C20 C21 C22 C27 176.2(6)
C26 C21 C22 C27 0.5(10)
Ir1 C21 C22 C27 -123.8(7)
C20 C21 C22 Ir1 -60.0(4)
C26 C21 C22 Ir1 124.3(6)
N1 Ir1 C22 C21 111.6(7)
N2 Ir1 C22 C21 -61.1(4)
C20 Ir1 C22 C21 37.0(3)
C23 Ir1 C22 C21 117.5(5)
C19 Ir1 C22 C21 80.0(4)
Cl1 Ir1 C22 C21 -159.7(3)
N1 Ir1 C22 C23 -5.8(9)
N2 Ir1 C22 C23 -178.6(3)
C20 Ir1 C22 C23 -80.4(4)
C21 Ir1 C22 C23 -117.5(5)
C19 Ir1 C22 C23 -37.4(3)
Cl1 Ir1 C22 C23 82.9(3)
N1 Ir1 C22 C27 -124.0(7)
N2 Ir1 C22 C27 63.3(7)
C20 Ir1 C22 C27 161.4(7)
C23 Ir1 C22 C27 -118.1(8)
C21 Ir1 C22 C27 124.4(8)
C19 Ir1 C22 C27 -155.5(7)
Cl1 Ir1 C22 C27 -35.3(6)
C20 C19 C23 C22 -1.5(6)
C24 C19 C23 C22 175.8(6)
Ir1 C19 C23 C22 -61.3(4)
C20 C19 C23 C28 -176.4(6)
C24 C19 C23 C28 1.0(10)
Ir1 C19 C23 C28 123.9(7)
C20 C19 C23 Ir1 59.8(4)
C24 C19 C23 Ir1 -122.9(6)
C21 C22 C23 C19 -0.1(6)
C27 C22 C23 C19 -174.9(6)
Ir1 C22 C23 C19 62.0(4)
C21 C22 C23 C28 174.8(6)
C27 C22 C23 C28 0.0(10)
Ir1 C22 C23 C28 -123.1(6)
C21 C22 C23 Ir1 -62.1(4)
C27 C22 C23 Ir1 123.1(6)
N1 Ir1 C23 C19 60.7(4)
N2 Ir1 C23 C19 -113.5(6)
C20 Ir1 C23 C19 -37.0(3)
C22 Ir1 C23 C19 -117.2(5)
C21 Ir1 C23 C19 -79.9(4)
Cl1 Ir1 C23 C19 141.9(3)
N1 Ir1 C23 C22 177.8(3)
N2 Ir1 C23 C22 3.7(8)
C20 Ir1 C23 C22 80.2(4)
C21 Ir1 C23 C22 37.2(3)
C19 Ir1 C23 C22 117.2(5)
Cl1 Ir1 C23 C22 -101.0(3)
N1 Ir1 C23 C28 -61.8(7)
N2 Ir1 C23 C28 124.1(7)
C20 Ir1 C23 C28 -159.5(7)
C22 Ir1 C23 C28 120.4(8)
C21 Ir1 C23 C28 157.6(7)
C19 Ir1 C23 C28 -122.4(7)
Cl1 Ir1 C23 C28 19.4(6)
O1' S1 C29 C30 -82(6)
O2 S1 C29 C30 63(3)
O2' S1 C29 C30 156(7)
O1 S1 C29 C30 -58(3)
O3 S1 C29 C30 -175(3)
O3' S1 C29 C30 35(5)
O1' S1 C29 C34 99(6)
O2 S1 C29 C34 -116(3)
O2' S1 C29 C34 -23(7)
O1 S1 C29 C34 124(3)
O3 S1 C29 C34 7(3)
O3' S1 C29 C34 -144(5)
C34 C29 C30 C31 -1.5(10)
S1 C29 C30 C31 179.7(5)
C29 C30 C31 C32 0.1(10)
C30 C31 C32 C33 0.7(10)
C30 C31 C32 C35 -177.3(6)
C31 C32 C33 C34 -0.1(11)
C35 C32 C33 C34 177.9(6)
C30 C29 C34 C33 2.1(10)
S1 C29 C34 C33 -179.1(5)
C32 C33 C34 C29 -1.4(10)
